data_7024106
loop_
_publ_author_name
'Tido, Eddy W Yemeli'
'Faulmann, Christophe'
'Roswanda, Robby'
'Meetsma, Auke'
'van Koningsbruggen, Petra J.'

_publ_section_title
;
 Tuning of the charge in octahedral ferric complexes based on
 pyridoxal-N-substituted thiosemicarbazone ligands.
;
_journal_issue 6
_journal_name_full 'Dalton transactions (Cambridge, England : 2003)'
_journal_page_first 1643
_journal_page_last 1651
_journal_paper_doi 10.1039/b911114j
_journal_volume 39
_journal_year 2010
_chemical_compound_source 'see text'
_chemical_formula_moiety 'C18 H22 Fe N8 O4 S2, N O3, 3(H2 O)'
_chemical_formula_sum 'C18 H28 Fe N9 O10 S2'
_chemical_formula_weight 650.45
_chemical_name_systematic ?
_space_group_IT_number 14
_symmetry_cell_setting monoclinic
_symmetry_Int_Tables_number 14
_symmetry_space_group_name_Hall '-P 2ybc'
_symmetry_space_group_name_H-M 'P 1 21/c 1'
_atom_sites_solution_hydrogens difmap
_atom_sites_solution_primary heavy
_atom_sites_solution_secondary direct
_cell_angle_alpha 90
_cell_angle_beta 107.057(1)
_cell_angle_gamma 90
_cell_formula_units_Z 4
_cell_length_a 9.3807(6)
_cell_length_b 19.045(1)
_cell_length_c 15.885(1)
_cell_measurement_reflns_used 6065
_cell_measurement_temperature 100(1)
_cell_measurement_theta_max 29.60
_cell_measurement_theta_min 2.51
_cell_volume 2713.1(3)
_computing_cell_refinement 'SAINTPLUS, Version 6.02A, (Bruker, 2000)'
_computing_data_collection 'SMART, Version 5.624, (Bruker, 2001)'
_computing_data_reduction 'XPREP, Version 5.1/NT, (Bruker, 2000)'
_computing_molecular_graphics
;
PLUTO (Meetsma, 2006)
PLATON (Spek, 2003)
;
_computing_publication_material 'PLATON (Spek, 2003)'
_computing_structure_refinement 'SHELXL-97 (Sheldrick, 1997)'
_computing_structure_solution
;
DIRDIF-99 (Beurskens et al., 1999)
;
_diffrn_ambient_temperature 100(1)
_diffrn_detector_area_resol_mean 66.06
_diffrn_measured_fraction_theta_full 0.999
_diffrn_measured_fraction_theta_max 0.998
_diffrn_measurement_device_type
;
Bruker Smart Apex; CCD area detector
;
_diffrn_measurement_method '\f and \w scans'
_diffrn_radiation_detector
;
CCD area-detector
;
_diffrn_radiation_monochromator 'parallel mounted graphite'
_diffrn_radiation_source 'fine focus sealed Siemens Mo tube '
_diffrn_radiation_type MoK\a
_diffrn_radiation_wavelength 0.71073
_diffrn_reflns_av_R_equivalents 0.0225
_diffrn_reflns_av_sigmaI/netI 0.0239
_diffrn_reflns_limit_h_max 12
_diffrn_reflns_limit_h_min -12
_diffrn_reflns_limit_k_max 25
_diffrn_reflns_limit_k_min -25
_diffrn_reflns_limit_l_max 21
_diffrn_reflns_limit_l_min -21
_diffrn_reflns_number 24468
_diffrn_reflns_reduction_process
;
Intensity data were corrected for Lorentz and polarization
effects, decay and absorption and reduced to F~o~^2^
using SAINT (Bruker, 2000) and SADABS (Sheldrick, 2001)
;
_diffrn_reflns_theta_full 25.00
_diffrn_reflns_theta_max 28.28
_diffrn_reflns_theta_min 2.51
_diffrn_standards_decay_% 0
_diffrn_standards_number 0
_exptl_absorpt_coefficient_mu 0.778
_exptl_absorpt_correction_T_max 0.8115
_exptl_absorpt_correction_T_min 0.7164
_exptl_absorpt_correction_type multi-scan
_exptl_absorpt_process_details '(SADABS, Sheldrick, Bruker, 2001))'
_exptl_crystal_colour red
_exptl_crystal_density_diffrn 1.592
_exptl_crystal_density_method 'not measured'
_exptl_crystal_description block
_exptl_crystal_F_000 1348
_exptl_crystal_size_max 0.47
_exptl_crystal_size_mid 0.39
_exptl_crystal_size_min 0.28
_refine_diff_density_max 0.444
_refine_diff_density_min -0.272
_refine_diff_density_rms 0.062
_refine_ls_extinction_method none
_refine_ls_goodness_of_fit_ref 1.060
_refine_ls_hydrogen_treatment refall
_refine_ls_matrix_type full
_refine_ls_number_parameters 473
_refine_ls_number_reflns 6727
_refine_ls_number_restraints 0
_refine_ls_restrained_S_all 1.060
_refine_ls_R_factor_all 0.0349
_refine_ls_R_factor_gt 0.0302
_refine_ls_shift/su_max 0.001
_refine_ls_shift/su_mean 0.000
_refine_ls_structure_factor_coef Fsqd
_refine_ls_weighting_details 'calc w=1/[\s^2^(Fo^2^)+(0.0347P)^2^+1.4799P] where P=(Fo^2^+2Fc^2^)/3'
_refine_ls_weighting_scheme calc
_refine_ls_wR_factor_gt 0.0724
_refine_ls_wR_factor_ref 0.0745
_reflns_number_gt 6032
_reflns_number_total 6727
_reflns_threshold_expression I>2\s(I)
_cod_data_source_file b911114j.txt
_cod_data_source_block q1138
_cod_depositor_comments
;
The following automatic conversions were performed:

'_symmetry_cell_setting' value 'Monoclinic' changed to 'monoclinic'
according to /home/saulius/struct/CIF-dictionaries/cif_core.dic
dictionary named 'cif_core.dic' version 2.4.2 from
2011-04-26.

'_exptl_absorpt_correction_type' value 'Multi-Scan'
changed to 'multi-scan' according to
/home/saulius/struct/CIF-dictionaries/cif_core.dic dictionary named
'cif_core.dic' version 2.4.2 from 2011-04-26.

Automatic conversion script
Id: cif_fix_values 1891 2012-01-12 08:04:46Z andrius 
;
_cod_original_sg_symbol_H-M 'P 21/c'
_cod_database_code 7024106
_vrn_publ_code_frame_time_sec 10.0
_vrn_publ_code_meas_time_hour 9.7

loop_
_symmetry_equiv_pos_site_id
_symmetry_equiv_pos_as_xyz
1 x,y,z
2 -x,1/2+y,1/2-z
3 -x,-y,-z
4 x,1/2-y,1/2+z

loop_
_atom_site_aniso_label
_atom_site_aniso_U_11
_atom_site_aniso_U_22
_atom_site_aniso_U_33
_atom_site_aniso_U_23
_atom_site_aniso_U_13
_atom_site_aniso_U_12
Fe 0.0091(1) 0.0105(1) 0.0106(1) 0.0001(1) 0.0032(1) -0.0010(1)
S1 0.0126(2) 0.0141(2) 0.0158(2) 0.0038(1) 0.0040(1) 0.0000(1)
S2 0.0121(2) 0.0137(2) 0.0156(2) -0.0028(1) 0.0047(1) -0.0008(1)
O1 0.0106(5) 0.0174(5) 0.0131(5) 0.0036(4) 0.0016(4) -0.0029(4)
O2 0.0114(5) 0.0223(5) 0.0227(5) -0.0059(5) 0.0043(4) 0.0000(4)
O3 0.0116(5) 0.0179(5) 0.0154(5) -0.0056(4) 0.0048(4) -0.0022(4)
O4 0.0123(6) 0.0334(7) 0.0225(6) 0.0052(5) 0.0009(5) -0.0037(5)
N1 0.0094(6) 0.0136(5) 0.0118(5) -0.0007(4) 0.0021(4) 0.0004(4)
N2 0.0161(6) 0.0139(6) 0.0103(5) 0.0017(5) 0.0045(5) 0.0018(5)
N3 0.0106(6) 0.0204(6) 0.0132(6) 0.0031(5) 0.0001(5) -0.0015(5)
N4 0.0133(7) 0.0258(7) 0.0185(6) 0.0085(6) 0.0012(5) 0.0003(6)
N5 0.0114(6) 0.0127(5) 0.0131(5) 0.0023(4) 0.0049(5) -0.0001(4)
N6 0.0179(7) 0.0157(6) 0.0118(6) 0.0000(5) 0.0058(5) 0.0036(5)
N7 0.0117(6) 0.0165(6) 0.0187(6) -0.0011(5) 0.0084(5) -0.0015(5)
N8 0.0152(7) 0.0218(7) 0.0252(7) -0.0044(6) 0.0104(6) -0.0013(6)
C1 0.0098(7) 0.0139(6) 0.0137(6) -0.0007(5) 0.0025(5) -0.0025(5)
C2 0.0120(7) 0.0118(6) 0.0119(6) -0.0002(5) 0.0037(5) -0.0003(5)
C3 0.0132(7) 0.0123(6) 0.0136(6) -0.0017(5) 0.0061(5) -0.0010(5)
C4 0.0161(7) 0.0135(7) 0.0146(7) 0.0015(5) 0.0076(6) -0.0002(5)
C5 0.0133(7) 0.0133(6) 0.0113(6) -0.0013(5) 0.0040(5) 0.0003(5)
C6 0.0125(7) 0.0122(6) 0.0131(6) -0.0002(5) 0.0043(5) 0.0001(5)
C7 0.0137(7) 0.0155(7) 0.0159(7) -0.0009(6) 0.0058(6) -0.0032(5)
C8 0.0146(7) 0.0219(8) 0.0140(7) 0.0033(6) 0.0018(6) -0.0017(6)
C9 0.0122(7) 0.0177(7) 0.0140(6) 0.0007(5) 0.0058(5) 0.0017(5)
C10 0.0108(7) 0.0147(7) 0.0156(7) 0.0001(5) 0.0036(5) -0.0029(5)
C11 0.0140(7) 0.0124(6) 0.0115(6) 0.0009(5) 0.0033(5) -0.0003(5)
C12 0.0160(7) 0.0127(6) 0.0125(6) 0.0014(5) 0.0019(5) -0.0017(5)
C13 0.0210(8) 0.0136(7) 0.0117(6) -0.0002(5) 0.0027(6) -0.0008(6)
C14 0.0155(7) 0.0138(6) 0.0123(6) 0.0017(5) 0.0037(5) 0.0022(5)
C15 0.0120(7) 0.0138(6) 0.0119(6) 0.0018(5) 0.0030(5) 0.0015(5)
C16 0.0188(8) 0.0197(7) 0.0159(7) -0.0023(6) 0.0041(6) -0.0067(6)
C17 0.0159(8) 0.0279(9) 0.0187(7) -0.0047(7) 0.0079(6) -0.0005(7)
C18 0.0127(7) 0.0151(6) 0.0148(6) 0.0023(5) 0.0048(5) 0.0003(5)
O5 0.0202(6) 0.0279(6) 0.0150(5) 0.0084(5) 0.0047(4) 0.0030(5)
O6 0.0195(6) 0.0246(6) 0.0140(5) 0.0037(4) 0.0070(4) -0.0023(4)
O7 0.0138(6) 0.0476(8) 0.0293(7) 0.0137(6) 0.0052(5) 0.0026(5)
N9 0.0170(7) 0.0155(6) 0.0150(6) 0.0019(5) 0.0062(5) 0.0003(5)
O8 0.0160(6) 0.0209(6) 0.0298(6) 0.0028(5) 0.0048(5) -0.0024(5)
O9 0.0175(6) 0.0192(6) 0.0232(6) -0.0033(5) 0.0031(5) -0.0002(5)
O10 0.0221(6) 0.0197(6) 0.0346(7) -0.0031(5) 0.0136(5) -0.0016(5)

loop_
_atom_site_label
_atom_site_type_symbol
_atom_site_thermal_displace_type
_atom_site_fract_x
_atom_site_fract_y
_atom_site_fract_z
_atom_site_occupancy
_atom_site_U_iso_or_equiv
Fe Fe Uani 0.98803(2) 0.25170(1) 0.18570(1) 1.000 0.0100(1)
S1 S Uani 1.09871(4) 0.18742(2) 0.30702(2) 1.000 0.0142(1)
S2 S Uani 0.88259(4) 0.31746(2) 0.26884(2) 1.000 0.0136(1)
O1 O Uani 0.89531(11) 0.30792(5) 0.08375(7) 1.000 0.0141(3)
O2 O Uani 1.42827(13) 0.38475(6) 0.05258(7) 1.000 0.0190(3)
O3 O Uani 1.07717(11) 0.19494(5) 0.11573(7) 1.000 0.0148(3)
O4 O Uani 0.54600(13) 0.10919(7) -0.09530(8) 1.000 0.0236(4)
N1 N Uani 1.17375(13) 0.30357(6) 0.21356(8) 1.000 0.0118(3)
N2 N Uani 0.93927(14) 0.42458(6) -0.07994(8) 1.000 0.0133(3)
N3 N Uani 1.28928(14) 0.29003(7) 0.28983(8) 1.000 0.0155(3)
N4 N Uani 1.37424(16) 0.21804(8) 0.40794(9) 1.000 0.0199(4)
N5 N Uani 0.80185(14) 0.19968(6) 0.15296(8) 1.000 0.0121(3)
N6 N Uani 1.02940(15) 0.07752(7) -0.06176(8) 1.000 0.0148(4)
N7 N Uani 0.68838(14) 0.21461(7) 0.19077(8) 1.000 0.0148(3)
N8 N Uani 0.61134(16) 0.28997(8) 0.28036(10) 1.000 0.0198(4)
C1 C Uani 1.21122(16) 0.34880(7) 0.16226(9) 1.000 0.0127(4)
C2 C Uani 1.11552(16) 0.37259(7) 0.07801(9) 1.000 0.0119(4)
C3 C Uani 1.17463(16) 0.41996(7) 0.02720(9) 1.000 0.0126(4)
C4 C Uani 1.08416(17) 0.44481(8) -0.05149(10) 1.000 0.0141(4)
C5 C Uani 0.87648(16) 0.37950(7) -0.03667(9) 1.000 0.0126(4)
C6 C Uani 0.96413(16) 0.35123(7) 0.04519(9) 1.000 0.0125(4)
C7 C Uani 1.33568(17) 0.44380(8) 0.05571(10) 1.000 0.0147(4)
C8 C Uani 0.71621(18) 0.35974(9) -0.07459(10) 1.000 0.0174(4)
C9 C Uani 1.26384(16) 0.23597(8) 0.33531(9) 1.000 0.0142(4)
C10 C Uani 0.76336(17) 0.15258(7) 0.09073(9) 1.000 0.0138(4)
C11 C Uani 0.85815(16) 0.12727(7) 0.03954(9) 1.000 0.0127(4)
C12 C Uani 0.79935(17) 0.07771(7) -0.02934(9) 1.000 0.0142(4)
C13 C Uani 0.88733(18) 0.05363(8) -0.07890(10) 1.000 0.0159(4)
C14 C Uani 1.09207(17) 0.12433(7) 0.00086(9) 1.000 0.0140(4)
C15 C Uani 1.00780(16) 0.15068(7) 0.05546(9) 1.000 0.0127(4)
C16 C Uani 0.63978(18) 0.05216(8) -0.05302(10) 1.000 0.0184(4)
C17 C Uani 1.24704(18) 0.14924(9) 0.01220(11) 1.000 0.0202(5)
C18 C Uani 0.71645(16) 0.26990(8) 0.24344(9) 1.000 0.0140(4)
O5 O Uani 0.25185(13) 0.46473(6) 0.35604(7) 1.000 0.0211(3)
O6 O Uani 0.24887(12) 0.51108(6) 0.22997(7) 1.000 0.0189(3)
O7 O Uani 0.04134(13) 0.49361(7) 0.26157(8) 1.000 0.0305(4)
N9 N Uani 0.17861(14) 0.48982(7) 0.28235(8) 1.000 0.0155(4)
O8 O Uani 0.50557(14) 0.09578(7) 0.19389(8) 1.000 0.0226(3)
O9 O Uani 0.70368(13) 0.05885(7) 0.63047(8) 1.000 0.0206(3)
O10 O Uani 0.27212(15) 0.04920(6) 0.24894(9) 1.000 0.0243(4)
H1 H Uiso 1.310(2) 0.3666(9) 0.1820(11) 1.000 0.010(4)
H4 H Uiso 1.1154(19) 0.4744(9) -0.0860(11) 1.000 0.012(4)
H7 H Uiso 1.3609(19) 0.4624(9) 0.1123(12) 1.000 0.013(4)
H7' H Uiso 1.3498(19) 0.4801(9) 0.0154(11) 1.000 0.013(4)
H8 H Uiso 0.670(2) 0.3821(11) -0.1273(14) 1.000 0.027(5)
H8' H Uiso 0.665(2) 0.3712(11) -0.0346(14) 1.000 0.031(5)
H10 H Uiso 0.666(2) 0.1347(9) 0.0773(11) 1.000 0.015(4)
H13 H Uiso 0.8564(19) 0.0229(9) -0.1246(12) 1.000 0.012(4)
H16 H Uiso 0.615(2) 0.0361(10) -0.0004(13) 1.000 0.023(5)
H16' H Uiso 0.626(2) 0.0129(10) -0.0925(12) 1.000 0.016(4)
H17 H Uiso 1.249(2) 0.2012(11) 0.0188(14) 1.000 0.031(5)
H17' H Uiso 1.276(2) 0.1370(12) -0.0346(15) 1.000 0.036(6)
H17" H Uiso 1.312(2) 0.1282(11) 0.0614(15) 1.000 0.032(6)
H18" H Uiso 0.710(3) 0.3076(12) -0.0808(15) 1.000 0.041(6)
H22 H Uiso 1.515(2) 0.3984(12) 0.0750(14) 1.000 0.030(6)
H24 H Uiso 0.461(3) 0.0940(12) -0.1159(15) 1.000 0.037(6)
H32 H Uiso 0.878(2) 0.4430(10) -0.1300(14) 1.000 0.027(5)
H34 H Uiso 1.367(2) 0.1854(11) 0.4431(14) 1.000 0.028(5)
H34' H Uiso 1.444(3) 0.2455(11) 0.4224(14) 1.000 0.031(6)
H36 H Uiso 1.081(2) 0.0634(11) -0.0917(14) 1.000 0.027(5)
H38 H Uiso 0.622(2) 0.3256(12) 0.3146(14) 1.000 0.030(5)
H38' H Uiso 0.526(2) 0.2718(10) 0.2640(13) 1.000 0.020(5)
H28 H Uiso 0.553(3) 0.1360(15) 0.1971(17) 1.000 0.055(8)
H28' H Uiso 0.574(3) 0.0662(13) 0.2139(16) 1.000 0.042(7)
H29 H Uiso 0.704(2) 0.0301(12) 0.6648(14) 1.000 0.028(6)
H29' H Uiso 0.759(3) 0.0898(13) 0.6586(16) 1.000 0.041(7)
H210 H Uiso 0.346(2) 0.0676(11) 0.2394(14) 1.000 0.029(6)
H211 H Uiso 0.216(3) 0.0802(13) 0.2567(15) 1.000 0.040(7)

loop_
_atom_type_symbol
_atom_type_description
_atom_type_scat_dispersion_real
_atom_type_scat_dispersion_imag
_atom_type_scat_source
S S 0.1246 0.1234 'International Tables Vol C Tables 4.2.6.8 and 6.1.1.4'
O O 0.0106 0.0060 'International Tables Vol C Tables 4.2.6.8 and 6.1.1.4'
N N 0.0061 0.0033 'International Tables Vol C Tables 4.2.6.8 and 6.1.1.4'
Fe Fe 0.3463 0.8444 'International Tables Vol C Tables 4.2.6.8 and 6.1.1.4'
H H 0.0000 0.0000 'International Tables Vol C Tables 4.2.6.8 and 6.1.1.4'
C C 0.0033 0.0016 'International Tables Vol C Tables 4.2.6.8 and 6.1.1.4'

loop_
_geom_angle_atom_site_label_1
_geom_angle_atom_site_label_2
_geom_angle_atom_site_label_3
_geom_angle
_geom_angle_publ_flag
S1 Fe S2 88.40(1) yes
S1 Fe O1 178.94(3) yes
S1 Fe O3 91.12(3) yes
S1 Fe N1 85.65(4) yes
S1 Fe N5 95.97(4) yes
S2 Fe O1 90.93(3) yes
S2 Fe O3 179.37(3) yes
S2 Fe N1 95.90(4) yes
S2 Fe N5 85.72(4) yes
O1 Fe O3 89.55(4) yes
O1 Fe N1 93.60(5) yes
O1 Fe N5 84.80(5) yes
O3 Fe N1 84.47(5) yes
O3 Fe N5 93.92(5) yes
N1 Fe N5 177.75(5) yes
Fe S1 C9 94.79(5) yes
Fe S2 C18 95.28(5) yes
Fe O1 C6 125.67(10) yes
Fe O3 C15 125.90(10) yes
C7 O2 H22 105.6(15) no
C16 O4 H24 108.1(16) no
H28 O8 H28' 104(3) no
H29 O9 H29' 105(2) no
H210 O10 H211 109(2) no
N3 N1 C1 112.50(12) yes
Fe N1 C1 125.71(10) yes
Fe N1 N3 121.50(9) yes
C4 N2 C5 124.03(13) yes
N1 N3 C9 113.67(12) yes
Fe N5 N7 121.35(9) yes
N7 N5 C10 112.92(13) yes
Fe N5 C10 125.52(11) yes
C13 N6 C14 124.34(14) yes
N5 N7 C18 113.51(13) yes
C4 N2 H32 119.9(13) no
C5 N2 H32 116.0(13) no
C9 N4 H34 123.8(14) no
H34 N4 H34' 120(2) no
C9 N4 H34' 115.4(15) no
C13 N6 H36 119.1(14) no
C14 N6 H36 116.5(15) no
C18 N8 H38' 120.2(13) no
H38 N8 H38' 116.5(19) no
C18 N8 H38 122.6(13) no
O6 N9 O7 120.50(13) yes
O5 N9 O6 118.79(13) yes
O5 N9 O7 120.71(13) yes
N1 C1 C2 125.24(14) yes
C3 C2 C6 119.07(13) no
C1 C2 C6 122.09(13) no
C1 C2 C3 118.83(13) no
C2 C3 C4 119.61(14) no
C2 C3 C7 122.67(13) no
C4 C3 C7 117.72(13) no
N2 C4 C3 119.80(14) yes
C6 C5 C8 121.05(13) no
N2 C5 C6 119.19(14) yes
N2 C5 C8 119.76(13) yes
O1 C6 C2 125.96(13) yes
O1 C6 C5 115.76(13) yes
C2 C6 C5 118.28(13) no
O2 C7 C3 108.46(12) yes
S1 C9 N4 119.13(12) yes
N3 C9 N4 116.69(14) yes
S1 C9 N3 124.18(11) yes
N5 C10 C11 125.00(14) yes
C12 C11 C15 118.85(13) no
C10 C11 C15 122.05(12) no
C10 C11 C12 119.10(14) no
C13 C12 C16 117.80(13) no
C11 C12 C13 119.82(15) no
C11 C12 C16 122.34(14) no
N6 C13 C12 119.46(14) yes
C15 C14 C17 120.68(13) no
N6 C14 C17 120.21(14) yes
N6 C14 C15 119.10(14) yes
C11 C15 C14 118.42(12) no
O3 C15 C14 115.46(13) yes
O3 C15 C11 126.12(13) yes
O4 C16 C12 107.40(12) yes
N7 C18 N8 117.89(14) yes
S2 C18 N8 118.17(12) yes
S2 C18 N7 123.94(12) yes
N1 C1 H1 116.5(10) no
C2 C1 H1 118.3(10) no
C3 C4 H4 123.4(12) no
N2 C4 H4 116.9(11) no
C3 C7 H7 110.6(12) no
C3 C7 H7' 109.3(11) no
O2 C7 H7' 109.5(11) no
O2 C7 H7 110.4(11) no
H7 C7 H7' 108.6(15) no
H8' C8 H18" 106(2) no
C5 C8 H8 113.4(13) no
C5 C8 H8' 109.1(13) no
C5 C8 H18" 108.2(16) no
H8 C8 H8' 108.2(18) no
H8 C8 H18" 111.7(19) no
C11 C10 H10 117.8(11) no
N5 C10 H10 117.1(11) no
N6 C13 H13 116.1(12) no
C12 C13 H13 124.5(12) no
C12 C16 H16 110.7(12) no
C12 C16 H16' 110.3(12) no
O4 C16 H16 111.7(12) no
O4 C16 H16' 109.7(11) no
H16 C16 H16' 107.1(16) no
H17' C17 H17" 107.6(19) no
C14 C17 H17 108.5(12) no
C14 C17 H17' 109.9(14) no
C14 C17 H17" 109.9(13) no
H17 C17 H17' 110.3(19) no
H17 C17 H17" 110.7(18) no

loop_
_geom_bond_atom_site_label_1
_geom_bond_atom_site_label_2
_geom_bond_distance
_geom_bond_publ_flag
Fe S1 2.2620(4) yes
Fe S2 2.2489(4) yes
Fe O1 1.9234(11) yes
Fe O3 1.9101(11) yes
Fe N1 1.9377(13) yes
Fe N5 1.9415(13) yes
S1 C9 1.7459(16) yes
S2 C18 1.7445(16) yes
O1 C6 1.3055(18) yes
O2 C7 1.431(2) yes
O3 C15 1.2981(17) yes
O4 C16 1.435(2) yes
O2 H22 0.83(2) no
O4 H24 0.82(3) no
O5 N9 1.2644(17) yes
O6 N9 1.2698(17) yes
O7 N9 1.2341(19) yes
O8 H28' 0.84(3) no
O8 H28 0.88(3) no
O9 H29' 0.83(3) no
O9 H29 0.77(2) no
O10 H211 0.82(3) no
O10 H210 0.83(2) no
N1 N3 1.3923(18) yes
N1 C1 1.3029(18) yes
N2 C4 1.356(2) yes
N2 C5 1.3394(19) yes
N3 C9 1.319(2) yes
N4 C9 1.349(2) yes
N5 N7 1.3963(19) yes
N5 C10 1.3049(18) yes
N6 C13 1.358(2) yes
N6 C14 1.3367(19) yes
N7 C18 1.323(2) yes
N8 C18 1.342(2) yes
N2 H32 0.90(2) no
N4 H34 0.85(2) no
N4 H34' 0.82(3) no
N6 H36 0.82(2) no
N8 H38' 0.840(19) no
N8 H38 0.86(2) no
C1 C2 1.448(2) no
C2 C3 1.427(2) no
C2 C6 1.421(2) no
C3 C7 1.514(2) no
C3 C4 1.373(2) no
C5 C8 1.495(2) no
C5 C6 1.425(2) no
C10 C11 1.452(2) no
C11 C12 1.4277(19) no
C11 C15 1.423(2) no
C12 C16 1.513(2) no
C12 C13 1.376(2) no
C14 C15 1.425(2) no
C14 C17 1.489(2) no
C1 H1 0.949(19) no
C4 H4 0.893(18) no
C7 H7 0.930(18) no
C7 H7' 0.977(17) no
C8 H8 0.93(2) no
C8 H8' 0.93(2) no
C8 H18" 1.00(2) no
C10 H10 0.939(19) no
C13 H13 0.911(18) no
C16 H16' 0.960(19) no
C16 H16 0.98(2) no
C17 H17" 0.93(2) no
C17 H17 1.00(2) no
C17 H17' 0.89(2) no

loop_
_geom_contact_atom_site_label_1
_geom_contact_atom_site_label_2
_geom_contact_distance
_geom_contact_site_symmetry_2
_geom_contact_publ_flag
S1 S2 3.1449(6) . no
S1 O3 2.9891(11) . no
S1 O10 3.3626(13) 1_655 no
S1 N1 2.8646(13) . no
S1 N3 2.7158(14) . no
S1 N5 3.1306(13) . no
S1 N2 3.4039(13) 4_555 no
S1 C4 3.4047(16) 4_555 no
S2 N7 2.7145(14) . no
S2 S1 3.1449(6) . no
S2 O1 2.9829(11) . no
S2 N1 3.1158(13) . no
S2 N5 2.8593(12) . no
S2 C13 3.4375(16) 4_555 no
S2 O9 3.3216(13) 4_554 no
S2 N6 3.3112(13) 4_555 no
S1 H211 2.56(3) 1_655 no
S2 H29' 2.52(2) 4_554 no
O1 S2 2.9829(11) . no
O1 O3 2.7000(14) . no
O1 N1 2.8145(17) . no
O1 N5 2.6062(16) . no
O1 C1 2.9623(19) . no
O1 C10 3.2214(17) . no
O1 C15 3.2499(17) . no
O2 C1 3.1195(19) . no
O2 O9 2.7357(18) 4_654 no
O2 N4 2.9470(18) 4_554 no
O3 S1 2.9891(11) . no
O3 N5 2.8150(17) . no
O3 O1 2.7000(14) . no
O3 C10 2.965(2) . no
O3 N1 2.5865(15) . no
O3 C1 3.1889(17) . no
O3 C6 3.2470(17) . no
O4 O5 2.9903(18) 4_554 no
O4 N3 3.1992(18) 4_454 no
O4 C10 3.1683(19) . no
O4 N8 2.945(2) 4_554 no
O5 O4 2.9903(18) 4_555 no
O5 N6 2.8819(19) 4_455 no
O5 C17 3.306(2) 4_455 no
O6 O8 2.7815(18) 2_655 no
O6 N2 2.7980(17) 3_665 no
O6 C1 3.2574(18) 1_455 no
O6 C7 3.3600(19) 1_455 no
O7 C4 3.405(2) 3_665 no
O7 N6 3.1477(18) 4_455 no
O7 C13 3.386(2) 4_455 no
O8 C17 3.338(2) 1_455 no
O8 N7 2.8487(19) . no
O8 O10 2.733(2) . no
O8 O6 2.7815(18) 2_645 no
O9 C7 3.305(2) 4_455 no
O9 S2 3.3216(13) 4_555 no
O9 O2 2.7357(18) 4_455 no
O10 S1 3.3626(13) 1_455 no
O10 O8 2.733(2) . no
O10 C13 3.316(2) 3_655 no
O1 H29' 2.78(3) 4_554 no
O1 H18" 2.68(2) . no
O1 H8' 2.70(2) . no
O2 H34 2.13(2) 4_554 no
O2 H1 2.630(18) . no
O3 H17" 2.89(2) . no
O3 H17 2.54(2) . no
O4 H38 2.17(2) 4_554 no
O4 H10 2.685(17) . no
O5 H24 2.19(3) 4_555 no
O5 H36 2.08(2) 4_455 no
O5 H17' 2.57(2) 4_455 no
O5 H16 2.64(2) 2_655 no
O6 H8 2.85(2) 3_665 no
O6 H7 2.571(18) 1_455 no
O6 H32 1.90(2) 3_665 no
O6 H28' 1.95(3) 2_655 no
O7 H36 2.50(2) 4_455 no
O7 H32 2.71(2) 3_665 no
O7 H4 2.812(17) 3_665 no
O7 H13 2.867(19) 4_455 no
O8 H8 2.84(2) 4_555 no
O8 H17" 2.42(2) 1_455 no
O8 H210 1.92(2) . no
O8 H10 2.807(18) . no
O8 H16' 2.690(19) 3_655 no
O9 H22 1.91(2) 4_455 no
O9 H8' 2.87(2) 4_555 no
O10 H13 2.417(18) 3_655 no
N1 O1 2.8145(17) . no
N1 S2 3.1158(13) . no
N1 C9 2.2701(19) . no
N1 O3 2.5865(15) . no
N1 S1 2.8646(13) . no
N1 C6 2.9595(19) . no
N2 C4 3.2960(19) 3_765 no
N2 O6 2.7980(17) 3_665 no
N2 S1 3.4039(13) 4_554 no
N2 C3 3.3369(18) 3_765 no
N3 N8 3.069(2) 1_655 no
N3 S1 2.7158(14) . no
N3 O4 3.1992(18) 4_655 no
N4 C17 3.423(2) 4_555 no
N4 O2 2.9470(18) 4_555 no
N5 C18 2.2741(19) . no
N5 O1 2.6062(16) . no
N5 C15 2.959(2) . no
N5 S1 3.1306(13) . no
N5 O3 2.8150(17) . no
N5 S2 2.8593(12) . no
N6 C13 3.289(2) 3_755 no
N6 O7 3.1477(18) 4_654 no
N6 O5 2.8819(19) 4_654 no
N6 S2 3.3112(13) 4_554 no
N7 O8 2.8487(19) . no
N7 S2 2.7145(14) . no
N8 N3 3.069(2) 1_455 no
N8 O4 2.945(2) 4_555 no
N9 C1 3.3598(19) 1_455 no
N3 H38' 2.40(2) 1_655 no
N3 H24 2.88(2) 4_655 no
N4 H17 2.84(2) 4_555 no
N5 H28 2.89(3) . no
N7 H28 1.99(3) . no
N8 H18" 2.82(2) 4_555 no
N9 H36 2.64(2) 4_455 no
N9 H28' 2.73(3) 2_655 no
N9 H32 2.65(2) 3_665 no
C1 O6 3.2574(18) 1_655 no
C1 O2 3.1195(19) . no
C1 N9 3.3598(19) 1_655 no
C3 N2 3.3369(18) 3_765 no
C4 N2 3.2960(19) 3_765 no
C4 C4 3.332(2) 3_765 no
C4 O7 3.405(2) 3_665 no
C4 S1 3.4047(16) 4_554 no
C7 O6 3.3600(19) 1_655 no
C7 O9 3.305(2) 4_654 no
C9 C17 3.600(2) 4_555 no
C10 O4 3.1683(19) . no
C13 C14 3.595(2) 3_755 no
C13 C13 3.438(2) 3_755 no
C13 N6 3.289(2) 3_755 no
C13 O7 3.386(2) 4_654 no
C13 O10 3.316(2) 3_655 no
C13 S2 3.4375(16) 4_554 no
C14 C13 3.595(2) 3_755 no
C17 O5 3.306(2) 4_654 no
C17 N4 3.423(2) 4_554 no
C17 C9 3.600(2) 4_554 no
C17 O8 3.338(2) 1_655 no
C1 H7 2.817(18) . no
C7 H1 2.555(17) . no
C9 H38' 3.07(2) 1_655 no
C10 H16 2.788(19) . no
C10 H28 2.97(3) . no
C16 H10 2.553(17) . no
C18 H28 2.96(3) . no
C18 H29' 3.07(3) 4_554 no
H1 H7 2.26(2) . no
H1 O2 2.630(18) . no
H1 C7 2.555(17) . no
H4 H7' 2.32(3) . no
H4 O9 2.583(18) 2_755 no
H4 O7 2.812(17) 3_665 no
H7 C1 2.817(18) . no
H7 H1 2.26(2) . no
H7 O6 2.571(18) 1_655 no
H7' H4 2.32(3) . no
H7' O9 2.681(17) 2_755 no
H8 O8 2.84(2) 4_554 no
H8 O6 2.85(2) 3_665 no
H8 H32 2.28(3) . no
H8' O9 2.87(2) 4_554 no
H8' H22 2.59(3) 1_455 no
H8' O1 2.70(2) . no
H10 O4 2.685(17) . no
H10 H28 2.44(3) . no
H10 O8 2.807(18) . no
H10 C16 2.553(17) . no
H10 H16 2.22(3) . no
H13 O10 2.417(18) 3_655 no
H13 O7 2.867(19) 4_654 no
H13 H16' 2.37(3) . no
H16 H16 2.56(3) 3_655 no
H16 H10 2.22(3) . no
H16 C10 2.788(19) . no
H16 O5 2.64(2) 2_645 no
H16' H13 2.37(3) . no
H16' O8 2.690(19) 3_655 no
H17 N4 2.84(2) 4_554 no
H17 O3 2.54(2) . no
H17' H36 2.27(3) . no
H17' H24 2.58(3) 1_655 no
H17' O5 2.57(2) 4_654 no
H17" O3 2.89(2) . no
H17" O8 2.42(2) 1_655 no
H18" N8 2.82(2) 4_554 no
H18" O1 2.68(2) . no
H22 H8' 2.59(3) 1_655 no
H22 O9 1.91(2) 4_654 no
H22 H29' 2.30(3) 4_654 no
H22 H29 2.36(3) 4_654 no
H24 H17' 2.58(3) 1_455 no
H24 O5 2.19(3) 4_554 no
H24 N3 2.88(2) 4_454 no
H28 C10 2.97(3) . no
H28 N7 1.99(3) . no
H28 H210 2.59(4) . no
H28 C18 2.96(3) . no
H28 N5 2.89(3) . no
H28 H10 2.44(3) . no
H28' H210 2.29(4) . no
H28' N9 2.73(3) 2_645 no
H28' O6 1.95(3) 2_645 no
H29 H22 2.36(3) 4_455 no
H29' H22 2.30(3) 4_455 no
H29' O1 2.78(3) 4_555 no
H29' C18 3.07(3) 4_555 no
H29' S2 2.52(2) 4_555 no
H32 O6 1.90(2) 3_665 no
H32 H8 2.28(3) . no
H32 N9 2.65(2) 3_665 no
H32 O7 2.71(2) 3_665 no
H34 O2 2.13(2) 4_555 no
H36 N9 2.64(2) 4_654 no
H36 O7 2.50(2) 4_654 no
H36 O5 2.08(2) 4_654 no
H36 H17' 2.27(3) . no
H38 O4 2.17(2) 4_555 no
H38' C9 3.07(2) 1_455 no
H38' N3 2.40(2) 1_455 no
H210 O8 1.92(2) . no
H210 H28 2.59(4) . no
H210 H28' 2.29(4) . no
H211 S1 2.56(3) 1_455 no

loop_
_geom_hbond_atom_site_label_D
_geom_hbond_atom_site_label_H
_geom_hbond_atom_site_label_A
_geom_hbond_distance_DH
_geom_hbond_distance_HA
_geom_hbond_distance_DA
_geom_hbond_angle_DHA
_geom_hbond_site_symmetry_A
_geom_hbond_publ_flag
O2 H22 O9 0.83(2) 1.91(2) 2.7357(18) 172(2) 4_654 yes
O4 H24 O5 0.82(3) 2.19(3) 2.9903(18) 166(2) 4_554 yes
O8 H28 N7 0.88(3) 1.99(3) 2.8487(19) 167(3) . yes
O8 H28' O6 0.84(3) 1.95(3) 2.7815(18) 171(2) 2_645 yes
O9 H29' S2 0.83(3) 2.52(2) 3.3216(13) 165(2) 4_555 yes
N2 H32 O6 0.90(2) 1.90(2) 2.7980(17) 175.2(18) 3_665 yes
N4 H34 O2 0.85(2) 2.13(2) 2.9470(18) 159.6(18) 4_555 yes
N6 H36 O5 0.82(2) 2.08(2) 2.8819(19) 167(2) 4_654 yes
N6 H36 O7 0.82(2) 2.50(2) 3.1477(18) 137.3(18) 4_654 yes
N8 H38 O4 0.86(2) 2.17(2) 2.945(2) 150.8(19) 4_555 yes
N8 H38' N3 0.840(19) 2.40(2) 3.069(2) 137.2(17) 1_455 yes
O10 H210 O8 0.83(2) 1.92(2) 2.733(2) 167(2) . yes
O10 H211 S1 0.82(3) 2.56(3) 3.3626(13) 166(2) 1_455 yes
C4 H4 O9 0.893(18) 2.583(18) 3.423(2) 157.0(15) 2_755 yes
C7 H7 O6 0.930(18) 2.571(18) 3.3600(19) 142.9(15) 1_655 yes
C13 H13 O10 0.911(18) 2.417(18) 3.316(2) 169.1(16) 3_655 yes
C17 H17' O5 0.89(2) 2.57(2) 3.306(2) 140.5(18) 4_654 yes
C17 H17" O8 0.93(2) 2.42(2) 3.338(2) 168.6(17) 1_655 yes

loop_
_geom_torsion_atom_site_label_1
_geom_torsion_atom_site_label_2
_geom_torsion_atom_site_label_3
_geom_torsion_atom_site_label_4
_geom_torsion
_geom_torsion_publ_flag
S2 Fe S1 C9 -93.80(5) no
O3 Fe S1 C9 86.61(6) no
N1 Fe S1 C9 2.24(6) no
N5 Fe S1 C9 -179.34(6) no
S1 Fe S2 C18 -94.28(5) no
O1 Fe S2 C18 86.55(6) no
N1 Fe S2 C18 -179.74(6) no
N5 Fe S2 C18 1.83(6) no
S2 Fe O1 C6 109.97(11) no
O3 Fe O1 C6 -70.44(11) no
N1 Fe O1 C6 13.99(11) no
N5 Fe O1 C6 -164.41(11) no
S1 Fe O3 C15 109.55(11) no
O1 Fe O3 C15 -71.28(11) no
N1 Fe O3 C15 -164.94(11) no
N5 Fe O3 C15 13.48(11) no
S1 Fe N1 N3 -4.53(10) no
S1 Fe N1 C1 168.83(12) no
S2 Fe N1 N3 83.40(10) no
S2 Fe N1 C1 -103.23(12) no
O1 Fe N1 N3 174.72(10) no
O1 Fe N1 C1 -11.92(12) no
O3 Fe N1 N3 -96.09(11) no
O3 Fe N1 C1 77.28(12) no
S1 Fe N5 N7 83.71(10) no
S1 Fe N5 C10 -102.03(12) no
S2 Fe N5 N7 -4.23(10) no
S2 Fe N5 C10 170.03(12) no
O1 Fe N5 N7 -95.56(10) no
O1 Fe N5 C10 78.70(12) no
O3 Fe N5 N7 175.25(10) no
O3 Fe N5 C10 -10.49(12) no
Fe S1 C9 N3 -0.34(13) no
Fe S1 C9 N4 179.76(12) no
Fe S2 C18 N7 0.29(13) no
Fe S2 C18 N8 179.41(12) no
Fe O1 C6 C2 -9.6(2) no
Fe O1 C6 C5 171.11(9) no
Fe O3 C15 C11 -11.0(2) no
Fe O3 C15 C14 168.60(9) no
Fe N1 N3 C9 5.30(17) no
C1 N1 N3 C9 -168.87(13) no
Fe N1 C1 C2 5.3(2) no
N3 N1 C1 C2 179.19(13) no
C5 N2 C4 C3 -1.6(2) no
C4 N2 C5 C6 1.2(2) no
C4 N2 C5 C8 -178.98(14) no
N1 N3 C9 S1 -2.78(19) no
N1 N3 C9 N4 177.12(13) no
Fe N5 N7 C18 5.31(16) no
C10 N5 N7 C18 -169.62(12) no
Fe N5 C10 C11 4.8(2) no
N7 N5 C10 C11 179.48(13) no
C14 N6 C13 C12 -0.5(2) no
C13 N6 C14 C15 1.4(2) no
C13 N6 C14 C17 -177.67(14) no
N5 N7 C18 S2 -3.30(18) no
N5 N7 C18 N8 177.58(13) no
N1 C1 C2 C3 -177.08(13) no
N1 C1 C2 C6 4.1(2) no
C1 C2 C3 C4 -177.92(13) no
C1 C2 C3 C7 3.0(2) no
C6 C2 C3 C4 1.0(2) no
C6 C2 C3 C7 -178.14(13) no
C1 C2 C6 O1 -1.8(2) no
C1 C2 C6 C5 177.46(13) no
C3 C2 C6 O1 179.37(13) no
C3 C2 C6 C5 -1.4(2) no
C2 C3 C4 N2 0.5(2) no
C7 C3 C4 N2 179.64(13) no
C2 C3 C7 O2 67.34(17) no
C4 C3 C7 O2 -111.78(14) no
N2 C5 C6 O1 179.71(12) no
N2 C5 C6 C2 0.4(2) no
C8 C5 C6 O1 -0.2(2) no
C8 C5 C6 C2 -179.48(13) no
N5 C10 C11 C12 -177.29(13) no
N5 C10 C11 C15 2.3(2) no
C10 C11 C12 C13 179.49(13) no
C10 C11 C12 C16 2.0(2) no
C15 C11 C12 C13 -0.1(2) no
C15 C11 C12 C16 -177.61(13) no
C10 C11 C15 O3 1.0(2) no
C10 C11 C15 C14 -178.63(13) no
C12 C11 C15 O3 -179.47(13) no
C12 C11 C15 C14 0.94(19) no
C11 C12 C13 N6 -0.2(2) no
C16 C12 C13 N6 177.47(13) no
C11 C12 C16 O4 71.51(17) no
C13 C12 C16 O4 -106.06(15) no
N6 C14 C15 O3 178.80(12) no
N6 C14 C15 C11 -1.6(2) no
C17 C14 C15 O3 -2.14(19) no
C17 C14 C15 C11 177.50(13) no
